data_7242626
loop_
_publ_author_name
'Wang, Xiuli'
'Li, Lei'
'Wang, Xiang'
'Zhang, Yuqing'

_publ_section_title
;
 Various amide-derived ligands induced five octamolybdate-based
 metal--organic complexes: synthesis, structure, electrochemical sensing
 and photocatalytic properties
;
_journal_issue 30
_journal_name_full CrystEngComm
_journal_page_first 5176
_journal_page_last 5183
_journal_paper_doi 10.1039/D1CE00266J
_journal_volume 23
_journal_year 2021
_chemical_formula_moiety 'C16 H16 Co Mo4 N6 O15'
_chemical_formula_sum 'C16 H15 Co Mo4 N6 O15'
_chemical_formula_weight 974.03
_space_group_crystal_system triclinic
_space_group_IT_number 2
_space_group_name_Hall '-P 1'
_space_group_name_H-M_alt 'P -1'
_atom_sites_solution_hydrogens geom
_atom_sites_solution_primary dual
_audit_creation_date 2020-09-25
_audit_creation_method
;
Olex2 1.3-alpha
(compiled 2020.09.11 svn.r3730fd0d for OlexSys, GUI svn.r6159)
;
_audit_update_record
;
2021-01-11 deposited with the CCDC.	2021-03-11 downloaded from the CCDC.
;
_cell_angle_alpha 106.969(2)
_cell_angle_beta 108.150(2)
_cell_angle_gamma 105.806(2)
_cell_formula_units_Z 2
_cell_length_a 9.6083(10)
_cell_length_b 12.3397(13)
_cell_length_c 13.1345(14)
_cell_measurement_reflns_used 1164
_cell_measurement_temperature 296.15
_cell_measurement_theta_max 50.000
_cell_measurement_theta_min 1.953
_cell_volume 1297.4(2)
_computing_cell_refinement 'SAINT+ Ver. 2016.5-0 (Bruker-AXS, 2016)'
_computing_data_collection 'APEX3 Ver. 2016.5-0 (Bruker-AXS, 2016)'
_computing_data_reduction 'SAINT+ Ver. 2016.5-0 (Bruker-AXS, 2016)'
_computing_molecular_graphics 'Olex2 1.3-alpha (Dolomanov et al., 2009)'
_computing_publication_material 'Olex2 1.3-alpha (Dolomanov et al., 2009)'
_computing_structure_refinement 'SHELXL 2018/3 (Sheldrick, 2015)'
_computing_structure_solution 'SHELXT 2018/2 (Sheldrick, 2018)'
_diffrn_ambient_temperature 296.15
_diffrn_detector 'charge-coupled device (CCD) area detector'
_diffrn_detector_area_resol_mean 7.9
_diffrn_detector_type 'Bruker APEX II'
_diffrn_measured_fraction_theta_full 0.998
_diffrn_measured_fraction_theta_max 0.998
_diffrn_measurement_device 'three-circle diffractometer'
_diffrn_measurement_device_type 'Bruker APEX II Quazar'
_diffrn_measurement_method '0.5\% \w and 0.5\% \f scans'
_diffrn_radiation_collimation 'focusing mirrors'
_diffrn_radiation_detector 'Bruker APEX II'
_diffrn_radiation_monochromator 'mirror optics'
_diffrn_radiation_probe x-ray
_diffrn_radiation_type 'Mo K\a'
_diffrn_radiation_wavelength 0.71073
_diffrn_radiation_xray_symbol K-L~3~
_diffrn_reflns_av_R_equivalents 0.0362
_diffrn_reflns_av_unetI/netI 0.0756
_diffrn_reflns_Laue_measured_fraction_full 0.998
_diffrn_reflns_Laue_measured_fraction_max 0.998
_diffrn_reflns_limit_h_max 11
_diffrn_reflns_limit_h_min -9
_diffrn_reflns_limit_k_max 12
_diffrn_reflns_limit_k_min -14
_diffrn_reflns_limit_l_max 15
_diffrn_reflns_limit_l_min -15
_diffrn_reflns_number 7517
_diffrn_reflns_point_group_measured_fraction_full 0.998
_diffrn_reflns_point_group_measured_fraction_max 0.998
_diffrn_reflns_theta_full 25.086
_diffrn_reflns_theta_max 25.086
_diffrn_reflns_theta_min 1.791
_diffrn_source 'microfocus sealed X-ray tube'
_diffrn_source_current 30.0
_diffrn_source_power 1.2
_diffrn_source_type 'Incoatec I\ms'
_diffrn_source_voltage 40.0
_exptl_absorpt_coefficient_mu 2.591
_exptl_absorpt_correction_T_max 0.86
_exptl_absorpt_correction_T_min 0.84
_exptl_absorpt_correction_type multi-scan
_exptl_absorpt_process_details
;
SADABS-2016/2 (Krause et al., 2015) was used for absorption correction.
;
_exptl_crystal_colour colorless
_exptl_crystal_density_diffrn 2.493
_exptl_crystal_density_method 'not measured'
_exptl_crystal_description block
_exptl_crystal_F_000 936
_exptl_crystal_size_max 0.24
_exptl_crystal_size_mid 0.22
_exptl_crystal_size_min 0.2
_refine_diff_density_max 1.342
_refine_diff_density_min -2.070
_refine_diff_density_rms 0.203
_refine_ls_extinction_method none
_refine_ls_goodness_of_fit_ref 1.033
_refine_ls_hydrogen_treatment constr
_refine_ls_matrix_type full
_refine_ls_number_parameters 388
_refine_ls_number_reflns 4603
_refine_ls_number_restraints 398
_refine_ls_restrained_S_all 1.010
_refine_ls_R_factor_all 0.1041
_refine_ls_R_factor_gt 0.0580
_refine_ls_shift/su_max 0.000
_refine_ls_shift/su_mean 0.000
_refine_ls_structure_factor_coef Fsqd
_refine_ls_weighting_details 'w=1/[\s^2^(Fo^2^)+(0.0712P)^2^+8.8086P] where P=(Fo^2^+2Fc^2^)/3'
_refine_ls_weighting_scheme calc
_refine_ls_wR_factor_gt 0.1380
_refine_ls_wR_factor_ref 0.1606
_reflns_Friedel_coverage 0.000
_reflns_number_gt 2900
_reflns_number_total 4603
_reflns_threshold_expression 'I > 2\s(I)'
_cod_data_source_file d1ce00266j2.cif
_cod_data_source_block 1
_cod_depositor_comments 'Adding full bibliography for 7242626--7242630.cif.'
_cod_database_code 7242626
_shelx_shelxl_version_number 2018/3
_shelx_space_group_comment
;
The symmetry employed for this shelxl refinement is uniquely defined
by the following loop, which should always be used as a source of
symmetry information in preference to the above space-group names.
They are only intended as comments.
;
_shelx_estimated_absorpt_t_max 0.54
_shelx_estimated_absorpt_t_min 0.21
_olex2_refinement_description
;
1. Fixed Uiso
 At 1.2 times of:
  All C(H) groups, All C(H,H) groups, All C(H,H,H,H) groups, All N(H) groups
2. Rigid bond restraints
 C8, C11
 with sigma for 1-2 distances of 0.01 and sigma for 1-3 distances of 0.01
 Co1, Co1, Co1, Co1, O2, O2, O2, O2
 with sigma for 1-2 distances of 0.01 and sigma for 1-3 distances of 0.005
 Co1, O2
 with sigma for 1-2 distances of 0.0001 and sigma for 1-3 distances of 0.005
3. Uiso/Uaniso restraints and constraints
Uanis(C7) \\sim Ueq: with sigma of 0.005 and sigma for terminal atoms of 0.01
Uanis(C12) \\sim Ueq: with sigma of 0.005 and sigma for terminal atoms of 0.01
4. Rigid body (RIGU) restrains
 C17, Mo01, O13, O11, O10, O15, O12, Mo03, Mo02, Mo04, O4, O2, O14, O7, O8, O9,
  O5, O6, Co1, O1, N1, C4, C3, C1, N3, C2, N2, H1, H3, C5, H2A, H2, C6, C10,
 H6A, C7, C9, H10, H7, C8, C11, C12, H11A, H11B, H17A, H17B, N4, H12A, H12B,
 H12C, H12D, H4, C13, O3, C14, N5, C15, C16, N6, H15, H16, H6
 with sigma for 1-2 distances of 0.0005 and sigma for 1-3 distances of 0.0005
5. Others
 Fixed Sof: H12A(0.5) H12B(0.5) H12C(0.5) H12D(0.5) C11(0.5) H11A(0.5)
 H11B(0.5) C17(0.5) H17A(0.5) H17B(0.5)
6.a Secondary CH2 refined with riding coordinates:
 C12(H12A,H12B), C12(H12C,H12D), C11(H11A,H11B), C17(H17A,H17B)
6.b Aromatic/amide H refined with riding coordinates:
 N2(H2), N6(H6), N3(H3), N4(H4), C16(H16), C1(H1), C15(H15), C2(H2A), C6(H6A),
 C7(H7), C9(H9), C10(H10)
;
_olex2_submission_special_instructions 'No special instructions were received'

loop_
_space_group_symop_operation_xyz
'x, y, z'
'-x, -y, -z'

loop_
_atom_site_label
_atom_site_type_symbol
_atom_site_fract_x
_atom_site_fract_y
_atom_site_fract_z
_atom_site_U_iso_or_equiv
_atom_site_adp_type
_atom_site_occupancy
_atom_site_site_symmetry_order
_atom_site_calc_flag
_atom_site_refinement_flags_posn
_atom_site_refinement_flags_adp
_atom_site_refinement_flags_occupancy
_atom_site_disorder_assembly
_atom_site_disorder_group
Mo01 Mo 0.16450(10) -0.04489(9) 0.55467(8) 0.0223(3) Uani 1 1 d . . . . .
Mo02 Mo 0.13627(11) 0.04258(9) 0.34482(8) 0.0259(3) Uani 1 1 d . . . . .
Mo03 Mo 0.18164(11) 0.21392(9) 0.71339(8) 0.0252(3) Uani 1 1 d . . . . .
Mo04 Mo 0.14954(12) 0.30982(9) 0.50240(9) 0.0286(3) Uani 1 1 d . . . . .
Co1 Co 0.0170(2) 0.3408(2) 0.91534(18) 0.0559(6) Uani 1 1 d . U . . .
O13 O 0.1366(8) 0.0410(7) 0.6923(6) 0.0283(12) Uani 1 1 d . . . . .
O7 O 0.0970(8) 0.1885(7) 0.3524(6) 0.0299(12) Uani 1 1 d . . . . .
O11 O 0.1087(8) -0.1899(7) 0.5566(6) 0.0297(14) Uani 1 1 d . . . . .
O10 O 0.0985(8) -0.1003(7) 0.3858(6) 0.0278(12) Uani 1 1 d . . . . .
O4 O 0.1410(9) 0.3266(7) 0.6485(7) 0.0354(13) Uani 1 1 d . . . . .
O15 O 0.1231(8) 0.1094(7) 0.5235(6) 0.0278(11) Uani 1 1 d . . . . .
O2 O 0.1450(10) 0.2662(7) 0.8340(7) 0.0403(12) Uani 1 1 d . U . . .
O3 O 0.8905(9) 1.2239(7) 0.9656(7) 0.040(2) Uani 1 1 d . . . . .
O14 O 0.3816(9) 0.2658(8) 0.7636(7) 0.0421(15) Uani 1 1 d . . . . .
O8 O 0.0741(9) -0.0267(7) 0.1999(7) 0.0354(16) Uani 1 1 d . . . . .
O9 O 0.3399(9) 0.1018(7) 0.4018(7) 0.0350(15) Uani 1 1 d . . . . .
O5 O 0.0973(10) 0.4205(8) 0.4709(8) 0.0440(17) Uani 1 1 d . . . . .
O12 O 0.3653(8) 0.0108(7) 0.6053(7) 0.0326(15) Uani 1 1 d . . . . .
O6 O 0.3514(9) 0.3673(8) 0.5507(7) 0.0417(16) Uani 1 1 d . . . . .
O1 O 0.1087(10) 0.4977(8) 0.8928(8) 0.0505(18) Uani 1 1 d . . . . .
N5 N 1.1860(12) 1.3968(9) 1.0816(8) 0.037(2) Uani 1 1 d . . . . .
N1 N -0.1713(13) 0.3105(10) 0.7704(10) 0.0470(19) Uani 1 1 d . . . . .
N2 N -0.3580(12) 0.2527(9) 0.5982(9) 0.044(2) Uani 1 1 d . . . . .
H2 H -0.447578 0.210719 0.536865 0.053 Uiso 1 1 calc R U . . .
N6 N 1.3767(12) 1.4506(10) 1.2502(9) 0.047(3) Uani 1 1 d . . . . .
H6 H 1.467119 1.490573 1.310941 0.057 Uiso 1 1 calc R U . . .
C4 C 0.0374(15) 0.4897(11) 0.7929(12) 0.038(2) Uani 1 1 d . . . . .
C14 C 1.1376(13) 1.3169(11) 1.1306(10) 0.031(2) Uani 1 1 d . . . . .
N3 N 0.1009(13) 0.5630(10) 0.7514(10) 0.053(3) Uani 1 1 d . . . . .
H3 H 0.039804 0.555032 0.683611 0.064 Uiso 1 1 calc R U . . .
N4 N 0.9172(13) 1.1462(11) 1.1041(11) 0.056(3) Uani 1 1 d . . . . .
H4 H 0.979073 1.154052 1.171682 0.067 Uiso 1 1 calc R U . . .
C13 C 0.9719(14) 1.2227(11) 1.0596(11) 0.036(3) Uani 1 1 d . . . . .
C3 C -0.1209(15) 0.3920(11) 0.7203(12) 0.041(3) Uani 1 1 d . . . . .
C16 C 1.3331(14) 1.4766(11) 1.1567(10) 0.038(3) Uani 1 1 d . . . . .
H16 H 1.395937 1.540443 1.145873 0.045 Uiso 1 1 calc R U . . .
C1 C -0.3147(16) 0.2293(12) 0.6926(12) 0.046(3) Uani 1 1 d . . . . .
H1 H -0.377119 0.164354 0.702448 0.055 Uiso 1 1 calc R U . . .
C15 C 1.2564(14) 1.3517(12) 1.2339(11) 0.039(3) Uani 1 1 d . . . . .
H15 H 1.256355 1.314212 1.285864 0.046 Uiso 1 1 calc R U . . .
C2 C -0.2381(15) 0.3539(12) 0.6134(12) 0.043(3) Uani 1 1 d . . . . .
H2A H -0.237483 0.389710 0.560212 0.051 Uiso 1 1 calc R U . . .
C5 C 0.2682(17) 0.6603(13) 0.8075(13) 0.055(3) Uani 1 1 d . . . . .
C6 C 0.315(2) 0.7191(16) 0.7491(16) 0.078(5) Uani 1 1 d . . . . .
H6A H 0.243384 0.697899 0.672678 0.093 Uiso 1 1 calc R U . . .
C7 C 0.4749(17) 0.8181(14) 0.7974(14) 0.059(3) Uani 1 1 d . U . . .
H7 H 0.504063 0.865306 0.757904 0.070 Uiso 1 1 calc R U . . .
C12 C 0.7557(15) 1.0489(12) 1.0431(13) 0.049(2) Uani 1 1 d . U . . .
H12A H 0.731146 1.018138 1.098190 0.058 Uiso 0.5 1 calc R U P A 1
H12B H 0.680165 1.084056 1.016398 0.058 Uiso 0.5 1 calc R U P A 1
H12C H 0.715467 1.040707 1.100833 0.058 Uiso 0.5 1 calc R U P B 2
H12D H 0.686866 1.073735 0.991718 0.058 Uiso 0.5 1 calc R U P B 2
C9 C 0.5414(19) 0.7770(16) 0.9642(15) 0.076(5) Uani 1 1 d . . . . .
H9 H 0.618536 0.794786 1.037335 0.092 Uiso 1 1 calc R U . . .
C11 C 0.738(5) 0.959(3) 0.955(4) 0.061(4) Uani 0.5 1 d . U P C 1
H11A H 0.829186 0.937281 0.978039 0.073 Uiso 0.5 1 calc R U P C 1
H11B H 0.737339 0.985655 0.892871 0.073 Uiso 0.5 1 calc R U P C 1
C10 C 0.379(2) 0.6817(17) 0.9178(15) 0.087(6) Uani 1 1 d . . . . .
H10 H 0.350654 0.637775 0.960178 0.105 Uiso 1 1 calc R U . . .
C8 C 0.5746(18) 0.8342(14) 0.9032(14) 0.057(3) Uani 1 1 d . U . . .
C17 C 0.746(5) 0.932(3) 0.975(4) 0.060(3) Uani 0.5 1 d . . P C 2
H17A H 0.806813 0.902826 1.027392 0.072 Uiso 0.5 1 calc R U P C 2
H17B H 0.795361 0.940958 0.922189 0.072 Uiso 0.5 1 calc R U P C 2

loop_
_atom_site_aniso_label
_atom_site_aniso_U_11
_atom_site_aniso_U_22
_atom_site_aniso_U_33
_atom_site_aniso_U_23
_atom_site_aniso_U_13
_atom_site_aniso_U_12
Mo01 0.0158(5) 0.0249(5) 0.0207(5) 0.0108(4) 0.0035(4) 0.0038(4)
Mo02 0.0220(5) 0.0307(6) 0.0221(5) 0.0131(4) 0.0094(4) 0.0042(4)
Mo03 0.0215(5) 0.0243(6) 0.0177(5) 0.0078(4) 0.0023(4) 0.0002(4)
Mo04 0.0252(6) 0.0262(6) 0.0252(5) 0.0123(5) 0.0057(4) 0.0016(4)
Co1 0.0473(12) 0.0616(14) 0.0530(12) 0.0290(11) 0.0169(9) 0.0131(10)
O13 0.015(3) 0.036(2) 0.022(2) 0.0122(19) -0.001(3) 0.002(2)
O7 0.022(3) 0.033(3) 0.029(2) 0.0159(18) 0.009(2) 0.002(2)
O11 0.020(3) 0.034(2) 0.027(3) 0.015(2) 0.002(3) 0.006(2)
O10 0.019(3) 0.034(2) 0.026(2) 0.0142(19) 0.007(2) 0.006(2)
O4 0.032(4) 0.029(3) 0.026(2) 0.007(2) 0.003(3) 0.001(3)
O15 0.018(3) 0.032(2) 0.0282(19) 0.0151(16) 0.006(2) 0.005(2)
O2 0.036(3) 0.029(3) 0.024(2) 0.0064(19) -0.0045(19) -0.007(2)
O3 0.031(3) 0.030(5) 0.038(3) 0.012(3) 0.005(2) -0.003(3)
O14 0.029(3) 0.036(4) 0.036(3) 0.014(3) -0.0021(19) -0.004(2)
O8 0.035(4) 0.039(3) 0.030(2) 0.017(2) 0.014(2) 0.007(3)
O9 0.024(3) 0.039(4) 0.039(3) 0.018(3) 0.0132(19) 0.006(2)
O5 0.051(4) 0.034(3) 0.042(4) 0.020(3) 0.014(4) 0.013(4)
O12 0.016(3) 0.036(4) 0.033(3) 0.012(3) 0.0034(18) 0.005(2)
O6 0.029(3) 0.037(4) 0.037(4) 0.013(3) 0.005(2) -0.004(2)
O1 0.042(4) 0.035(3) 0.050(3) 0.016(3) 0.004(2) 0.000(2)
N5 0.033(3) 0.031(4) 0.028(3) 0.008(3) 0.007(2) -0.003(3)
N1 0.042(3) 0.032(4) 0.044(3) 0.011(3) 0.005(3) 0.003(2)
N2 0.038(3) 0.037(4) 0.041(3) 0.008(3) 0.009(2) 0.007(3)
N6 0.031(3) 0.056(5) 0.032(3) 0.017(3) 0.006(2) -0.003(3)
C4 0.035(3) 0.025(4) 0.045(3) 0.009(3) 0.010(2) 0.013(2)
C14 0.027(3) 0.030(4) 0.029(3) 0.010(3) 0.011(2) 0.006(2)
N3 0.048(3) 0.040(5) 0.050(4) 0.017(4) 0.009(3) 0.004(3)
N4 0.040(3) 0.056(4) 0.059(4) 0.035(3) 0.012(3) -0.001(3)
C13 0.029(3) 0.032(4) 0.037(3) 0.013(3) 0.009(2) 0.003(3)
C3 0.036(3) 0.030(4) 0.044(3) 0.010(3) 0.009(2) 0.010(3)
C16 0.032(3) 0.035(4) 0.026(4) 0.005(3) 0.008(3) -0.003(3)
C1 0.040(3) 0.036(4) 0.041(4) 0.008(3) 0.008(3) 0.004(3)
C15 0.027(3) 0.049(5) 0.032(3) 0.016(3) 0.011(2) 0.005(3)
C2 0.035(4) 0.037(5) 0.044(3) 0.012(3) 0.010(3) 0.011(3)
C5 0.050(3) 0.040(6) 0.050(4) 0.012(4) 0.011(3) 0.001(3)
C6 0.057(4) 0.079(8) 0.070(5) 0.038(5) 0.013(3) -0.003(5)
C7 0.049(3) 0.056(5) 0.062(4) 0.023(3) 0.023(3) 0.012(2)
C12 0.037(3) 0.047(3) 0.057(4) 0.028(3) 0.018(3) 0.005(2)
C9 0.054(4) 0.073(8) 0.060(5) 0.026(5) 0.005(4) -0.009(5)
C11 0.051(5) 0.057(4) 0.064(5) 0.023(4) 0.022(4) 0.010(4)
C10 0.057(4) 0.089(10) 0.065(5) 0.036(7) -0.001(4) -0.016(5)
C8 0.049(4) 0.050(4) 0.061(3) 0.018(3) 0.022(3) 0.013(3)
C17 0.049(4) 0.052(4) 0.069(6) 0.025(4) 0.020(3) 0.012(3)

loop_
_atom_type_symbol
_atom_type_description
_atom_type_scat_dispersion_real
_atom_type_scat_dispersion_imag
_atom_type_scat_source
C C 0.0033 0.0016 'International Tables Vol C Tables 4.2.6.8 and 6.1.1.4'
H H 0.0000 0.0000 'International Tables Vol C Tables 4.2.6.8 and 6.1.1.4'
Co Co 0.3494 0.9721 'International Tables Vol C Tables 4.2.6.8 and 6.1.1.4'
Mo Mo -1.6832 0.6857 'International Tables Vol C Tables 4.2.6.8 and 6.1.1.4'
N N 0.0061 0.0033 'International Tables Vol C Tables 4.2.6.8 and 6.1.1.4'
O O 0.0106 0.0060 'International Tables Vol C Tables 4.2.6.8 and 6.1.1.4'

loop_
_geom_angle_atom_site_label_1
_geom_angle_atom_site_label_2
_geom_angle_atom_site_label_3
_geom_angle
_geom_angle_site_symmetry_1
_geom_angle_site_symmetry_3
_geom_angle_publ_flag
O13 Mo01 O15 77.0(3) . . ?
O13 Mo01 O15 77.9(3) . 2_556 ?
O11 Mo01 O13 97.5(3) . . ?
O11 Mo01 O10 97.2(3) . . ?
O11 Mo01 O15 155.1(3) . . ?
O11 Mo01 O15 79.9(3) . 2_556 ?
O10 Mo01 O13 147.8(3) . . ?
O10 Mo01 O15 77.6(3) . . ?
O10 Mo01 O15 76.7(3) . 2_556 ?
O15 Mo01 O15 75.2(3) . 2_556 ?
O12 Mo01 O13 102.1(3) . . ?
O12 Mo01 O11 105.2(4) . . ?
O12 Mo01 O10 101.4(3) . . ?
O12 Mo01 O15 99.7(3) . . ?
O12 Mo01 O15 174.8(3) . 2_556 ?
O7 Mo02 O13 82.8(3) . 2_556 ?
O7 Mo02 O10 146.5(3) . . ?
O7 Mo02 O15 77.8(3) . . ?
O10 Mo02 O13 71.9(3) . 2_556 ?
O10 Mo02 O15 74.1(3) . . ?
O15 Mo02 O13 72.9(2) . 2_556 ?
O8 Mo02 O13 86.2(3) . 2_556 ?
O8 Mo02 O7 98.6(4) . . ?
O8 Mo02 O10 101.1(3) . . ?
O8 Mo02 O15 159.1(3) . . ?
O8 Mo02 O9 105.3(4) . . ?
O9 Mo02 O13 167.0(3) . 2_556 ?
O9 Mo02 O7 100.9(3) . . ?
O9 Mo02 O10 99.6(3) . . ?
O9 Mo02 O15 95.6(3) . . ?
O13 Mo03 O10 71.8(3) . 2_556 ?
O13 Mo03 O15 74.8(3) . . ?
O4 Mo03 O13 148.6(3) . . ?
O4 Mo03 O10 85.0(3) . 2_556 ?
O4 Mo03 O15 78.3(3) . . ?
O15 Mo03 O10 72.7(3) . 2_556 ?
O2 Mo03 O13 99.7(3) . . ?
O2 Mo03 O10 84.4(3) . 2_556 ?
O2 Mo03 O4 98.8(4) . . ?
O2 Mo03 O15 157.1(3) . . ?
O14 Mo03 O13 98.2(4) . . ?
O14 Mo03 O10 167.0(4) . 2_556 ?
O14 Mo03 O4 100.8(4) . . ?
O14 Mo03 O15 96.9(4) . . ?
O14 Mo03 O2 106.0(4) . . ?
O7 Mo04 O11 77.3(3) . 2_556 ?
O7 Mo04 O15 72.7(3) . . ?
O11 Mo04 O15 69.2(3) 2_556 . ?
O4 Mo04 O7 141.9(3) . . ?
O4 Mo04 O11 78.5(3) . 2_556 ?
O4 Mo04 O15 71.4(3) . . ?
O5 Mo04 O7 103.6(4) . . ?
O5 Mo04 O11 90.7(4) . 2_556 ?
O5 Mo04 O4 105.5(4) . . ?
O5 Mo04 O15 159.9(3) . . ?
O5 Mo04 O6 104.3(4) . . ?
O6 Mo04 O7 97.6(4) . . ?
O6 Mo04 O11 165.0(4) . 2_556 ?
O6 Mo04 O4 98.3(4) . . ?
O6 Mo04 O15 95.8(3) . . ?
O3 Co1 O2 112.6(4) 1_445 . ?
O3 Co1 O1 159.0(4) 1_445 . ?
O3 Co1 N5 81.4(4) 1_445 1_445 ?
O3 Co1 N1 96.0(4) 1_445 . ?
O1 Co1 O2 88.4(4) . . ?
N5 Co1 O2 93.9(4) 1_445 . ?
N5 Co1 O1 97.2(4) 1_445 . ?
N1 Co1 O2 99.2(4) . . ?
N1 Co1 O1 80.4(4) . . ?
N1 Co1 N5 166.6(5) . 1_445 ?
Mo01 O13 Mo02 109.5(3) . 2_556 ?
Mo01 O13 Mo03 108.9(3) . . ?
Mo03 O13 Mo02 104.2(3) . 2_556 ?
Mo04 O7 Mo02 118.5(4) . . ?
Mo01 O11 Mo04 121.3(4) . 2_556 ?
Mo01 O10 Mo02 110.0(4) . . ?
Mo01 O10 Mo03 109.3(3) . 2_556 ?
Mo02 O10 Mo03 104.6(3) . 2_556 ?
Mo03 O4 Mo04 119.6(5) . . ?
Mo01 O15 Mo01 104.8(3) . 2_556 ?
Mo01 O15 Mo02 91.3(3) . . ?
Mo01 O15 Mo03 92.5(3) . . ?
Mo01 O15 Mo04 165.6(3) . . ?
Mo01 O15 Mo04 89.5(2) 2_556 . ?
Mo02 O15 Mo01 96.7(3) . 2_556 ?
Mo02 O15 Mo04 85.7(2) . . ?
Mo03 O15 Mo01 98.0(3) . 2_556 ?
Mo03 O15 Mo02 163.4(3) . . ?
Mo03 O15 Mo04 86.7(3) . . ?
Mo03 O2 Co1 150.9(5) . . ?
C13 O3 Co1 113.8(7) . 1_665 ?
C4 O1 Co1 113.5(8) . . ?
C14 N5 Co1 110.3(7) . 1_665 ?
C16 N5 Co1 142.4(8) . 1_665 ?
C16 N5 C14 106.9(10) . . ?
C3 N1 Co1 109.3(8) . . ?
C1 N1 Co1 142.8(10) . . ?
C1 N1 C3 106.1(11) . . ?
C1 N2 H2 125.4 . . ?
C1 N2 C2 109.2(11) . . ?
C2 N2 H2 125.4 . . ?
C16 N6 H6 125.7 . . ?
C16 N6 C15 108.7(11) . . ?
C15 N6 H6 125.7 . . ?
O1 C4 N3 122.3(12) . . ?
O1 C4 C3 117.7(12) . . ?
N3 C4 C3 120.0(12) . . ?
N5 C14 C13 114.4(10) . . ?
C15 C14 N5 107.7(10) . . ?
C15 C14 C13 137.8(12) . . ?
C4 N3 H3 116.0 . . ?
C4 N3 C5 128.0(12) . . ?
C5 N3 H3 116.0 . . ?
C13 N4 H4 118.7 . . ?
C13 N4 C12 122.6(12) . . ?
C12 N4 H4 118.7 . . ?
O3 C13 C14 118.7(11) . . ?
O3 C13 N4 124.2(11) . . ?
N4 C13 C14 117.0(11) . . ?
N1 C3 C4 115.0(11) . . ?
C2 C3 N1 107.8(11) . . ?
C2 C3 C4 137.2(13) . . ?
N5 C16 N6 108.9(11) . . ?
N5 C16 H16 125.6 . . ?
N6 C16 H16 125.6 . . ?
N1 C1 N2 110.4(12) . . ?
N1 C1 H1 124.8 . . ?
N2 C1 H1 124.8 . . ?
N6 C15 H15 126.1 . . ?
C14 C15 N6 107.9(11) . . ?
C14 C15 H15 126.1 . . ?
N2 C2 H2A 126.7 . . ?
C3 C2 N2 106.6(12) . . ?
C3 C2 H2A 126.7 . . ?
C6 C5 N3 119.4(14) . . ?
C6 C5 C10 119.2(15) . . ?
C10 C5 N3 121.2(13) . . ?
C5 C6 H6A 118.3 . . ?
C5 C6 C7 123.4(16) . . ?
C7 C6 H6A 118.3 . . ?
C6 C7 H7 122.9 . . ?
C8 C7 C6 114.2(15) . . ?
C8 C7 H7 122.9 . . ?
N4 C12 H12A 108.9 . . ?
N4 C12 H12B 108.9 . . ?
N4 C12 H12C 108.7 . . ?
N4 C12 H12D 108.7 . . ?
H12A C12 H12B 107.7 . . ?
H12C C12 H12D 107.6 . . ?
C11 C12 N4 113(2) . . ?
C11 C12 H12A 108.9 . . ?
C11 C12 H12B 108.9 . . ?
C17 C12 N4 114.0(19) . . ?
C17 C12 H12C 108.7 . . ?
C17 C12 H12D 108.7 . . ?
C10 C9 H9 120.4 . . ?
C8 C9 H9 120.4 . . ?
C8 C9 C10 119.3(16) . . ?
C12 C11 H11A 108.5 . . ?
C12 C11 H11B 108.5 . . ?
C12 C11 C8 115(3) . . ?
H11A C11 H11B 107.5 . . ?
C8 C11 H11A 108.5 . . ?
C8 C11 H11B 108.5 . . ?
C5 C10 C9 117.3(15) . . ?
C5 C10 H10 121.4 . . ?
C9 C10 H10 121.4 . . ?
C7 C8 C11 109.3(18) . . ?
C7 C8 C17 125.5(19) . . ?
C9 C8 C7 126.4(16) . . ?
C9 C8 C11 123.3(19) . . ?
C9 C8 C17 108(2) . . ?
C12 C17 C8 113(3) . . ?
C12 C17 H17A 109.0 . . ?
C12 C17 H17B 109.0 . . ?
C8 C17 H17A 109.0 . . ?
C8 C17 H17B 109.0 . . ?
H17A C17 H17B 107.8 . . ?

loop_
_geom_bond_atom_site_label_1
_geom_bond_atom_site_label_2
_geom_bond_distance
_geom_bond_site_symmetry_2
_geom_bond_publ_flag
Mo01 O13 1.951(8) . ?
Mo01 O11 1.732(8) . ?
Mo01 O10 1.948(7) . ?
Mo01 O15 2.425(7) 2_556 ?
Mo01 O15 2.171(7) . ?
Mo01 O12 1.688(7) . ?
Mo02 O13 2.369(7) 2_556 ?
Mo02 O7 1.920(8) . ?
Mo02 O10 1.963(7) . ?
Mo02 O15 2.306(8) . ?
Mo02 O8 1.666(8) . ?
Mo02 O9 1.706(7) . ?
Mo03 O13 1.973(8) . ?
Mo03 O10 2.367(7) 2_556 ?
Mo03 O4 1.896(8) . ?
Mo03 O15 2.248(8) . ?
Mo03 O2 1.710(9) . ?
Mo03 O14 1.683(8) . ?
Mo04 O7 1.904(8) . ?
Mo04 O11 2.254(7) 2_556 ?
Mo04 O4 1.899(8) . ?
Mo04 O15 2.522(7) . ?
Mo04 O5 1.692(8) . ?
Mo04 O6 1.699(8) . ?
Co1 O2 2.089(10) . ?
Co1 O3 2.023(8) 1_445 ?
Co1 O1 2.045(9) . ?
Co1 N5 2.045(10) 1_445 ?
Co1 N1 2.027(11) . ?
O3 C13 1.245(14) . ?
O1 C4 1.236(15) . ?
N5 C14 1.381(14) . ?
N5 C16 1.322(14) . ?
N1 C3 1.413(16) . ?
N1 C1 1.312(15) . ?
N2 H2 0.8600 . ?
N2 C1 1.323(16) . ?
N2 C2 1.361(15) . ?
N6 H6 0.8600 . ?
N6 C16 1.330(15) . ?
N6 C15 1.340(15) . ?
C4 N3 1.296(16) . ?
C4 C3 1.450(17) . ?
C14 C13 1.480(16) . ?
C14 C15 1.325(16) . ?
N3 H3 0.8600 . ?
N3 C5 1.505(17) . ?
N4 H4 0.8600 . ?
N4 C13 1.325(15) . ?
N4 C12 1.463(15) . ?
C3 C2 1.342(17) . ?
C16 H16 0.9300 . ?
C1 H1 0.9300 . ?
C15 H15 0.9300 . ?
C2 H2A 0.9300 . ?
C5 C6 1.29(2) . ?
C5 C10 1.40(2) . ?
C6 H6A 0.9300 . ?
C6 C7 1.48(2) . ?
C7 H7 0.9300 . ?
C7 C8 1.34(2) . ?
C12 H12A 0.9700 . ?
C12 H12B 0.9700 . ?
C12 H12C 0.9700 . ?
C12 H12D 0.9700 . ?
C12 C11 1.27(4) . ?
C12 C17 1.42(4) . ?
C9 H9 0.9300 . ?
C9 C10 1.48(2) . ?
C9 C8 1.27(2) . ?
C11 H11A 0.9700 . ?
C11 H11B 0.9700 . ?
C11 C8 1.64(4) . ?
C10 H10 0.9300 . ?
C8 C17 1.53(4) . ?
C17 H17A 0.9700 . ?
C17 H17B 0.9700 . ?

loop_
_geom_torsion_atom_site_label_1
_geom_torsion_atom_site_label_2
_geom_torsion_atom_site_label_3
_geom_torsion_atom_site_label_4
_geom_torsion
_geom_torsion_site_symmetry_1
_geom_torsion_site_symmetry_2
_geom_torsion_site_symmetry_3
_geom_torsion_site_symmetry_4
_geom_torsion_publ_flag
Co1 O3 C13 C14 9.5(15) 1_665 . . . ?
Co1 O3 C13 N4 -174.3(11) 1_665 . . . ?
Co1 O1 C4 N3 -160.7(11) . . . . ?
Co1 O1 C4 C3 17.8(16) . . . . ?
Co1 N5 C14 C13 -7.3(13) 1_665 . . . ?
Co1 N5 C14 C15 175.1(9) 1_665 . . . ?
Co1 N5 C16 N6 -172.5(11) 1_665 . . . ?
Co1 N1 C3 C4 -11.1(14) . . . . ?
Co1 N1 C3 C2 168.0(9) . . . . ?
Co1 N1 C1 N2 -161.7(12) . . . . ?
O13 Mo01 O11 Mo04 75.1(4) . . . 2_556 ?
O13 Mo03 O4 Mo04 -50.7(9) . . . . ?
O13 Mo03 O2 Co1 -118.7(9) . . . . ?
O7 Mo04 O4 Mo03 38.2(8) . . . . ?
O11 Mo04 O4 Mo03 89.5(4) 2_556 . . . ?
O10 Mo01 O11 Mo04 -76.1(5) . . . 2_556 ?
O10 Mo03 O4 Mo04 -92.7(4) 2_556 . . . ?
O10 Mo03 O2 Co1 -48.3(9) 2_556 . . . ?
O4 Mo03 O2 Co1 35.8(9) . . . . ?
O15 Mo01 O11 Mo04 -0.2(10) . . . 2_556 ?
O15 Mo01 O11 Mo04 -1.1(4) 2_556 . . 2_556 ?
O15 Mo03 O4 Mo04 -19.3(4) . . . . ?
O15 Mo03 O2 Co1 -45.0(15) . . . . ?
O15 Mo04 O4 Mo03 17.7(4) . . . . ?
O2 Mo03 O4 Mo04 -176.2(4) . . . . ?
O14 Mo03 O4 Mo04 75.6(5) . . . . ?
O14 Mo03 O2 Co1 139.8(9) . . . . ?
O5 Mo04 O4 Mo03 177.0(4) . . . . ?
O12 Mo01 O11 Mo04 179.9(4) . . . 2_556 ?
O6 Mo04 O4 Mo03 -75.6(5) . . . . ?
O1 C4 N3 C5 5(2) . . . . ?
O1 C4 C3 N1 -4.4(19) . . . . ?
O1 C4 C3 C2 176.8(16) . . . . ?
N5 C14 C13 O3 -1.3(18) . . . . ?
N5 C14 C13 N4 -177.8(12) . . . . ?
N5 C14 C15 N6 0.0(15) . . . . ?
N1 C3 C2 N2 0.5(16) . . . . ?
C4 N3 C5 C6 175.0(17) . . . . ?
C4 N3 C5 C10 0(3) . . . . ?
C4 C3 C2 N2 179.4(15) . . . . ?
C14 N5 C16 N6 -0.8(15) . . . . ?
N3 C4 C3 N1 174.1(13) . . . . ?
N3 C4 C3 C2 -5(3) . . . . ?
N3 C5 C6 C7 178.4(15) . . . . ?
N3 C5 C10 C9 178.4(16) . . . . ?
N4 C12 C11 C8 166.3(19) . . . . ?
N4 C12 C17 C8 -174.7(18) . . . . ?
C13 C14 C15 N6 -176.7(15) . . . . ?
C13 N4 C12 C11 73(3) . . . . ?
C13 N4 C12 C17 95(2) . . . . ?
C3 N1 C1 N2 0.2(16) . . . . ?
C3 C4 N3 C5 -173.1(13) . . . . ?
C16 N5 C14 C13 178.1(11) . . . . ?
C16 N5 C14 C15 0.5(15) . . . . ?
C16 N6 C15 C14 -0.5(16) . . . . ?
C1 N1 C3 C4 -179.6(12) . . . . ?
C1 N1 C3 C2 -0.5(16) . . . . ?
C1 N2 C2 C3 -0.4(16) . . . . ?
C15 N6 C16 N5 0.8(16) . . . . ?
C15 C14 C13 O3 175.3(15) . . . . ?
C15 C14 C13 N4 -1(3) . . . . ?
C2 N2 C1 N1 0.1(17) . . . . ?
C5 C6 C7 C8 6(3) . . . . ?
C6 C5 C10 C9 3(3) . . . . ?
C6 C7 C8 C9 -3(3) . . . . ?
C6 C7 C8 C11 -172(2) . . . . ?
C6 C7 C8 C17 -179(2) . . . . ?
C7 C8 C17 C12 84(3) . . . . ?
C12 N4 C13 O3 4(2) . . . . ?
C12 N4 C13 C14 -179.9(12) . . . . ?
C12 C11 C8 C7 111(3) . . . . ?
C12 C11 C8 C9 -59(4) . . . . ?
C9 C8 C17 C12 -92(3) . . . . ?
C10 C5 C6 C7 -7(3) . . . . ?
C10 C9 C8 C7 0(3) . . . . ?
C10 C9 C8 C11 168(2) . . . . ?
C10 C9 C8 C17 177(2) . . . . ?
C8 C9 C10 C5 0(3) . . . . ?
